data_2216743
loop_
_publ_author_name
'Machado, Pablo'
'T. Campos, Patrick'
'A. Rosa, Fernanda'
'A. P. Martins, Marcos'

_publ_section_title
;
 Ethyl 1-(2,4-dichlorophenyl)-5-phenyl-1<i>H</i>-pyrazole-3-carboxylate
;
_journal_coeditor_code RZ2172
_journal_issue 12
_journal_name_full 'Acta Crystallographica Section E'
_journal_page_first o4741
_journal_page_last o4741
_journal_paper_doi 10.1107/S1600536807057042
_journal_volume 63
_journal_year 2007
_chemical_formula_iupac 'C18 H14 Cl2 N2 O2'
_chemical_formula_moiety 'C18 H14 Cl2 N2 O2'
_chemical_formula_sum 'C18 H14 Cl2 N2 O2'
_chemical_formula_weight 361.21
_chemical_melting_point 397.1(10)
_chemical_name_systematic
;
Ethyl 1-(2,4-dichlorophenyl)-5-phenyl-1<i>H</i>-pyrazole-3-carboxylate
;
_space_group_IT_number 14
_symmetry_cell_setting monoclinic
_symmetry_space_group_name_Hall '-P 2ybc'
_symmetry_space_group_name_H-M 'P 1 21/c 1'
_atom_sites_solution_hydrogens geom
_atom_sites_solution_primary direct
_atom_sites_solution_secondary difmap
_audit_conform_dict_name cif_core.dic
_audit_conform_dict_version 2.2
_audit_creation_method 'WinGX routine CIF_UPDATE'
_cell_angle_alpha 90
_cell_angle_beta 110.9020(10)
_cell_angle_gamma 90
_cell_formula_units_Z 4
_cell_length_a 11.2424(2)
_cell_length_b 15.3773(4)
_cell_length_c 10.9320(2)
_cell_measurement_reflns_used 150
_cell_measurement_temperature 294(2)
_cell_measurement_theta_max 24.4365
_cell_measurement_theta_min 2.394
_cell_volume 1765.53(7)
_computing_cell_refinement 'SAINT (Bruker, 2006)'
_computing_data_collection 'APEX2, COSMO and BIS (Bruker, 2006)'
_computing_data_reduction 'SAINT (Bruker, 2006)'
_computing_molecular_graphics 'ORTEP-3 (Farrugia, 1997)'
_computing_publication_material 'SHELXL97 (Shekdrick, 1997)'
_computing_structure_refinement 'SHELXL97 (Sheldrick, 1997)'
_computing_structure_solution 'SHELXS97 (Sheldrick, 1997)'
_diffrn_ambient_temperature 294(2)
_diffrn_measured_fraction_theta_full 0.999
_diffrn_measured_fraction_theta_max 0.999
_diffrn_measurement_device_type 'Bruker X8 APEX II'
_diffrn_measurement_method '\f and \w scans'
_diffrn_radiation_monochromator graphite
_diffrn_radiation_type MoK\a
_diffrn_radiation_wavelength 0.71073
_diffrn_reflns_av_R_equivalents 0.0247
_diffrn_reflns_limit_h_max 15
_diffrn_reflns_limit_h_min -14
_diffrn_reflns_limit_k_max 17
_diffrn_reflns_limit_k_min -20
_diffrn_reflns_limit_l_max 14
_diffrn_reflns_limit_l_min -13
_diffrn_reflns_number 21369
_diffrn_reflns_theta_full 28.32
_diffrn_reflns_theta_max 28.32
_diffrn_reflns_theta_min 1.94
_diffrn_standards_decay_% 0
_diffrn_standards_interval_count 0
_diffrn_standards_number 0
_exptl_absorpt_coefficient_mu 0.38
_exptl_absorpt_correction_T_max 0.920
_exptl_absorpt_correction_T_min 0.834
_exptl_absorpt_correction_type multi-scan
_exptl_absorpt_process_details '(SADABS; Bruker, 2006)'
_exptl_crystal_colour colorless
_exptl_crystal_density_diffrn 1.359
_exptl_crystal_density_method 'not measured'
_exptl_crystal_description block
_exptl_crystal_F_000 744
_exptl_crystal_size_max 0.547
_exptl_crystal_size_mid 0.316
_exptl_crystal_size_min 0.21
_refine_diff_density_max 0.65
_refine_diff_density_min -0.684
_refine_ls_extinction_method none
_refine_ls_goodness_of_fit_ref 1.101
_refine_ls_hydrogen_treatment constr
_refine_ls_matrix_type full
_refine_ls_number_parameters 217
_refine_ls_number_reflns 4400
_refine_ls_number_restraints 0
_refine_ls_restrained_S_all 1.101
_refine_ls_R_factor_all 0.0825
_refine_ls_R_factor_gt 0.0553
_refine_ls_shift/su_max 0.001
_refine_ls_shift/su_mean 0
_refine_ls_structure_factor_coef Fsqd
_refine_ls_weighting_details 'calc w=1/[\s^2^(Fo^2^)+(0.1070P)^2^+0.6763P] where P=(Fo^2^+2Fc^2^)/3'
_refine_ls_weighting_scheme calc
_refine_ls_wR_factor_gt 0.1732
_refine_ls_wR_factor_ref 0.2025
_reflns_number_gt 3151
_reflns_number_total 4400
_reflns_threshold_expression I>2\s(I)
_cod_data_source_file rz2172.cif
_cod_data_source_block I
_cod_depositor_comments
;
The following automatic conversions were performed:

'_chemical_melting_point' value '123-125 C' was changed to
'397.1(10)' - it was converted from degrees Celsius(C) to Kelvins(K),
the average value was taken and precision was estimated.

Automatic conversion script
Id: cif_fix_values 1646 2011-03-28 12:23:43Z adriana 

The following automatic conversions were performed:

'_chemical_melting_point' value '123-125 C' was changed to
'397.1(10)' - it was converted from degrees Celsius(C) to Kelvins(K),
the average value was taken and precision was estimated.

Automatic conversion script
Id: cif_fix_values 1715 2011-07-08 13:25:40Z adriana 
;
_cod_original_sg_symbol_H-M 'P 21/c'
_cod_database_code 2216743
_cod_database_fobs_code 2216743

loop_
_symmetry_equiv_pos_as_xyz
'x, y, z'
'-x, y+1/2, -z+1/2'
'-x, -y, -z'
'x, -y-1/2, z-1/2'

loop_
_atom_site_type_symbol
_atom_site_label
_atom_site_fract_x
_atom_site_fract_y
_atom_site_fract_z
_atom_site_U_iso_or_equiv
_atom_site_adp_type
_atom_site_calc_flag
_atom_site_refinement_flags
_atom_site_occupancy
O O2 0.7249(3) 0.7009(3) 1.0257(2) 0.1275(15) Uani d . 1
C C32 0.8251(6) 0.6266(5) 1.1019(6) 0.148(2) Uani d . 1
H H32A 0.7996 0.5944 1.1647 0.177 Uiso calc R 1
H H32B 0.8476 0.5875 1.044 0.177 Uiso calc R 1
C C33 0.9135(7) 0.6875(5) 1.1566(7) 0.161(3) Uani d . 1
H H33A 0.9904 0.66 1.2126 0.242 Uiso calc R 1
H H33B 0.883 0.7266 1.2072 0.242 Uiso calc R 1
H H33C 0.9306 0.7194 1.0892 0.242 Uiso calc R 1
Cl Cl1 0.46219(8) 1.03338(5) 0.76742(8) 0.0677(3) Uani d . 1
Cl Cl2 0.13704(7) 1.07676(6) 1.02116(8) 0.0716(3) Uani d . 1
N N2 0.53242(18) 0.80598(13) 0.90129(18) 0.0421(4) Uani d . 1
N N1 0.43224(17) 0.84323(12) 0.80693(17) 0.0384(4) Uani d . 1
C C3 0.5958(2) 0.76637(16) 0.8352(2) 0.0426(5) Uani d . 1
C C5 0.4317(2) 0.82734(15) 0.6836(2) 0.0401(5) Uani d . 1
C C4 0.5379(2) 0.77786(16) 0.7001(2) 0.0446(5) Uani d . 1
H H4 0.5655 0.7565 0.6352 0.053 Uiso calc R 1
C C51 0.3311(2) 0.85510(16) 0.5614(2) 0.0436(5) Uani d . 1
C C56 0.2037(2) 0.8516(2) 0.5449(3) 0.0583(7) Uani d . 1
H H56 0.1796 0.8365 0.6152 0.07 Uiso calc R 1
C C52 0.3650(3) 0.8777(2) 0.4554(3) 0.0595(7) Uani d . 1
H H52 0.4504 0.8802 0.4646 0.071 Uiso calc R 1
C C55 0.1114(3) 0.8706(3) 0.4247(3) 0.0761(10) Uani d . 1
H H55 0.0257 0.868 0.4144 0.091 Uiso calc R 1
C C54 0.1460(3) 0.8930(3) 0.3215(3) 0.0837(11) Uani d . 1
H H54 0.084 0.9059 0.2408 0.1 Uiso calc R 1
C C53 0.2718(3) 0.8965(3) 0.3363(3) 0.0791(10) Uani d . 1
H H53 0.2949 0.9117 0.2655 0.095 Uiso calc R 1
C C16 0.3610(2) 0.98943(16) 0.8376(2) 0.0425(5) Uani d . 1
C C14 0.2174(2) 1.00804(17) 0.9505(2) 0.0463(6) Uani d . 1
C C11 0.3539(2) 0.90014(15) 0.8495(2) 0.0373(5) Uani d . 1
C C15 0.2916(2) 1.04442(16) 0.8873(2) 0.0485(6) Uani d . 1
H H15 0.2951 1.1044 0.8783 0.058 Uiso calc R 1
C C13 0.2074(2) 0.91953(18) 0.9627(3) 0.0504(6) Uani d . 1
H H13 0.1557 0.8965 1.0047 0.06 Uiso calc R 1
C C12 0.2762(2) 0.86547(17) 0.9110(2) 0.0472(6) Uani d . 1
H H12 0.2701 0.8055 0.9176 0.057 Uiso calc R 1
C C31 0.7121(3) 0.7164(2) 0.9032(3) 0.0574(7) Uani d . 1
O O1 0.78556(18) 0.69195(15) 0.8532(2) 0.0670(6) Uani d . 1

loop_
_atom_site_aniso_label
_atom_site_aniso_U_11
_atom_site_aniso_U_22
_atom_site_aniso_U_33
_atom_site_aniso_U_12
_atom_site_aniso_U_13
_atom_site_aniso_U_23
O2 0.118(2) 0.219(4) 0.0577(14) 0.116(2) 0.0463(14) 0.0580(18)
C32 0.160(6) 0.188(7) 0.116(4) 0.002(5) 0.075(4) 0.009(4)
C33 0.140(5) 0.195(7) 0.174(6) 0.007(5) 0.087(5) -0.037(6)
Cl1 0.0749(5) 0.0564(5) 0.0915(6) -0.0096(3) 0.0538(4) 0.0028(3)
Cl2 0.0649(5) 0.0826(6) 0.0757(5) 0.0131(4) 0.0354(4) -0.0203(4)
N2 0.0432(10) 0.0509(11) 0.0340(9) 0.0068(8) 0.0159(8) 0.0034(8)
N1 0.0389(9) 0.0467(11) 0.0312(9) 0.0046(7) 0.0147(7) 0.0026(7)
C3 0.0423(11) 0.0517(13) 0.0362(11) 0.0025(10) 0.0168(9) 0.0025(9)
C5 0.0428(11) 0.0470(12) 0.0325(11) -0.0024(9) 0.0159(9) -0.0029(9)
C4 0.0474(12) 0.0546(14) 0.0354(11) 0.0028(10) 0.0193(9) -0.0028(10)
C51 0.0446(12) 0.0511(13) 0.0335(11) 0.0006(10) 0.0120(9) -0.0017(9)
C56 0.0487(14) 0.082(2) 0.0457(14) -0.0036(13) 0.0184(11) -0.0028(13)
C52 0.0527(14) 0.084(2) 0.0420(14) -0.0010(13) 0.0172(11) 0.0074(13)
C55 0.0440(14) 0.117(3) 0.0578(18) 0.0006(16) 0.0070(13) 0.0014(18)
C54 0.0616(18) 0.129(3) 0.0454(16) 0.0010(19) 0.0009(14) 0.0157(18)
C53 0.070(2) 0.121(3) 0.0415(15) -0.0059(19) 0.0138(14) 0.0188(17)
C16 0.0411(11) 0.0477(13) 0.0398(12) -0.0022(9) 0.0159(9) -0.0001(9)
C14 0.0402(11) 0.0582(15) 0.0400(12) 0.0078(10) 0.0138(9) -0.0068(10)
C11 0.0371(10) 0.0447(12) 0.0302(10) 0.0025(9) 0.0121(8) -0.0006(8)
C15 0.0516(13) 0.0452(13) 0.0495(14) 0.0035(10) 0.0191(11) -0.0037(10)
C13 0.0497(13) 0.0628(16) 0.0470(14) 0.0011(11) 0.0274(11) 0.0014(11)
C12 0.0532(13) 0.0488(13) 0.0459(13) 0.0022(10) 0.0253(11) 0.0041(10)
C31 0.0557(14) 0.0770(19) 0.0425(13) 0.0199(13) 0.0212(11) 0.0039(12)
O1 0.0563(11) 0.0938(16) 0.0553(11) 0.0250(11) 0.0252(9) -0.0008(10)

loop_
_atom_type_symbol
_atom_type_description
_atom_type_scat_dispersion_real
_atom_type_scat_dispersion_imag
_atom_type_scat_source
C C 0.0033 0.0016 'International Tables Vol C Tables 4.2.6.8 and 6.1.1.4'
H H 0 0 'International Tables Vol C Tables 4.2.6.8 and 6.1.1.4'
N N 0.0061 0.0033 'International Tables Vol C Tables 4.2.6.8 and 6.1.1.4'
O O 0.0106 0.006 'International Tables Vol C Tables 4.2.6.8 and 6.1.1.4'
Cl Cl 0.1484 0.1585 'International Tables Vol C Tables 4.2.6.8 and 6.1.1.4'

loop_
_geom_angle_atom_site_label_1
_geom_angle_atom_site_label_2
_geom_angle_atom_site_label_3
_geom_angle
_geom_angle_publ_flag
C31 O2 C32 117.1(3) n
C33 C32 O2 90.4(6) n
C33 C32 H32A 113.6 ?
O2 C32 H32A 113.6 ?
C33 C32 H32B 113.6 ?
O2 C32 H32B 113.6 ?
H32A C32 H32B 110.9 ?
C32 C33 H33A 109.5 ?
C32 C33 H33B 109.5 ?
H33A C33 H33B 109.5 ?
C32 C33 H33C 109.5 ?
H33A C33 H33C 109.5 ?
H33B C33 H33C 109.5 ?
C3 N2 N1 103.97(17) n
N2 N1 C5 112.66(18) n
N2 N1 C11 116.86(17) n
C5 N1 C11 130.00(18) n
N2 C3 C4 112.3(2) n
N2 C3 C31 121.2(2) n
C4 C3 C31 126.6(2) n
N1 C5 C4 105.78(19) n
N1 C5 C51 125.1(2) n
C4 C5 C51 129.1(2) n
C5 C4 C3 105.3(2) n
C5 C4 H4 127.3 ?
C3 C4 H4 127.3 ?
C56 C51 C52 118.9(2) n
C56 C51 C5 122.2(2) n
C52 C51 C5 118.7(2) n
C51 C56 C55 120.5(3) n
C51 C56 H56 119.8 ?
C55 C56 H56 119.8 ?
C53 C52 C51 119.9(3) n
C53 C52 H52 120.1 ?
C51 C52 H52 120.1 ?
C54 C55 C56 120.0(3) n
C54 C55 H55 120 ?
C56 C55 H55 120 ?
C55 C54 C53 120.1(3) n
C55 C54 H54 120 ?
C53 C54 H54 120 ?
C54 C53 C52 120.6(3) n
C54 C53 H53 119.7 ?
C52 C53 H53 119.7 ?
C11 C16 C15 120.6(2) n
C11 C16 Cl1 120.05(18) n
C15 C16 Cl1 119.28(19) n
C13 C14 C15 122.3(2) n
C13 C14 Cl2 118.99(19) n
C15 C14 Cl2 118.6(2) n
C16 C11 C12 119.7(2) n
C16 C11 N1 120.9(2) n
C12 C11 N1 119.3(2) n
C14 C15 C16 118.4(2) n
C14 C15 H15 120.8 ?
C16 C15 H15 120.8 ?
C14 C13 C12 118.5(2) n
C14 C13 H13 120.7 ?
C12 C13 H13 120.7 ?
C11 C12 C13 120.5(2) n
C11 C12 H12 119.8 ?
C13 C12 H12 119.8 ?
O1 C31 O2 124.3(3) n
O1 C31 C3 124.4(2) n
O2 C31 C3 111.3(2) n

loop_
_geom_bond_atom_site_label_1
_geom_bond_atom_site_label_2
_geom_bond_distance
_geom_bond_publ_flag
O2 C31 1.316(3) n
O2 C32 1.612(8) n
C32 C33 1.340(9) n
C32 H32A 0.97 ?
C32 H32B 0.97 ?
C33 H33A 0.96 ?
C33 H33B 0.96 ?
C33 H33C 0.96 ?
Cl1 C16 1.722(2) n
Cl2 C14 1.740(2) n
N2 C3 1.329(3) n
N2 N1 1.353(3) n
N1 C5 1.368(3) n
N1 C11 1.432(3) n
C3 C4 1.397(3) n
C3 C31 1.469(3) n
C5 C4 1.372(3) n
C5 C51 1.473(3) n
C4 H4 0.93 ?
C51 C56 1.380(4) n
C51 C52 1.387(4) n
C56 C55 1.384(4) n
C56 H56 0.93 ?
C52 C53 1.379(4) n
C52 H52 0.93 ?
C55 C54 1.364(5) n
C55 H55 0.93 ?
C54 C53 1.366(5) n
C54 H54 0.93 ?
C53 H53 0.93 ?
C16 C11 1.384(3) n
C16 C15 1.386(3) n
C14 C13 1.376(4) n
C14 C15 1.378(3) n
C11 C12 1.385(3) n
C15 H15 0.93 ?
C13 C12 1.386(3) n
C13 H13 0.93 ?
C12 H12 0.93 ?
C31 O1 1.202(3) n

loop_
_geom_torsion_atom_site_label_1
_geom_torsion_atom_site_label_2
_geom_torsion_atom_site_label_3
_geom_torsion_atom_site_label_4
_geom_torsion
N2 N1 C11 C12 -70.7(3)
C5 C4 C51 C52 147.2(4)
N1 C5 C51 C11 5.25(17)
C3 C4 C31 O1 -168.1(4)
O2 C32 C31 O1 167.6(5)
O2 N2 C3 C31 -7.5(2)

loop_
_cod_related_entry_id
_cod_related_entry_database
_cod_related_entry_code
1 ChemSpider 10619037
